data_4032685
loop_
_publ_author_name
'Maddala, Sudhakar'
'Mallick, Sudesh'
'Venkatakrishnan, Parthasarathy'

_publ_section_title
;
 Metal-Free Oxidative C-C Coupling of Arylamines Using a Quinone-Based
 Organic Oxidant.
;
_journal_issue 17
_journal_name_full 'The Journal of organic chemistry'
_journal_page_first 8958
_journal_page_last 8972
_journal_paper_doi 10.1021/acs.joc.7b01377
_journal_volume 82
_journal_year 2017
_chemical_formula_moiety 'C36 H24 F2 N2'
_chemical_formula_sum 'C36 H24 F2 N2'
_chemical_formula_weight 522.57
_space_group_crystal_system monoclinic
_space_group_IT_number 14
_space_group_name_Hall '-P 2yn'
_space_group_name_H-M_alt 'P 1 21/n 1'
_symmetry_space_group_name_Hall '-P 2yn'
_symmetry_space_group_name_H-M 'P 1 21/n 1'
_atom_sites_solution_hydrogens geom
_audit_creation_method SHELXL-2014/7
_cell_angle_alpha 90
_cell_angle_beta 100.669(7)
_cell_angle_gamma 90
_cell_formula_units_Z 4
_cell_length_a 11.058(3)
_cell_length_b 16.922(5)
_cell_length_c 14.890(3)
_cell_measurement_reflns_used 3462
_cell_measurement_temperature 296(2)
_cell_measurement_theta_max 21.46
_cell_measurement_theta_min 2.23
_cell_volume 2738.1(12)
_computing_cell_refinement 'Bruker SAINT'
_computing_data_collection 'Bruker APEX2'
_computing_data_reduction 'Bruker SAINT'
_computing_molecular_graphics 'Bruker SHELXTL'
_computing_publication_material 'Bruker SHELXTL'
_computing_structure_refinement 'SHELXL-2014/7 (Sheldrick, 2014)'
_computing_structure_solution 'SHELXS-97 (Sheldrick 2008)'
_diffrn_ambient_temperature 296(2)
_diffrn_measured_fraction_theta_full 0.999
_diffrn_measured_fraction_theta_max 0.999
_diffrn_measurement_device_type 'Bruker APEX-II CCD'
_diffrn_measurement_method '\f and \w scans'
_diffrn_radiation_type MoK\a
_diffrn_radiation_wavelength 0.71073
_diffrn_reflns_av_unetI/netI 0.0936
_diffrn_reflns_Laue_measured_fraction_full 0.999
_diffrn_reflns_Laue_measured_fraction_max 0.999
_diffrn_reflns_limit_h_max 12
_diffrn_reflns_limit_h_min -13
_diffrn_reflns_limit_k_max 20
_diffrn_reflns_limit_k_min -20
_diffrn_reflns_limit_l_max 17
_diffrn_reflns_limit_l_min -17
_diffrn_reflns_number 12873
_diffrn_reflns_point_group_measured_fraction_full 0.999
_diffrn_reflns_point_group_measured_fraction_max 0.999
_diffrn_reflns_theta_full 25.000
_diffrn_reflns_theta_max 25.000
_diffrn_reflns_theta_min 1.840
_exptl_absorpt_coefficient_mu 0.083
_exptl_absorpt_correction_T_max 0.989
_exptl_absorpt_correction_T_min 0.979
_exptl_absorpt_correction_type multi-scan
_exptl_absorpt_process_details 'SADABS V2014/5(Bruker AXS.Inc)'
_exptl_crystal_colour green
_exptl_crystal_density_diffrn 1.268
_exptl_crystal_description Block
_exptl_crystal_F_000 1088
_exptl_crystal_size_max 0.250
_exptl_crystal_size_mid 0.220
_exptl_crystal_size_min 0.130
_refine_diff_density_max 0.317
_refine_diff_density_min -0.283
_refine_diff_density_rms 0.075
_refine_ls_extinction_coef 0.0054(18)
_refine_ls_extinction_expression Fc^*^=kFc[1+0.001xFc^2^\l^3^/sin(2\q)]^-1/4^
_refine_ls_extinction_method 'SHELXL-2014/7 (Sheldrick 2014'
_refine_ls_goodness_of_fit_ref 1.105
_refine_ls_hydrogen_treatment constr
_refine_ls_matrix_type full
_refine_ls_number_parameters 383
_refine_ls_number_reflns 12873
_refine_ls_number_restraints 1
_refine_ls_restrained_S_all 1.105
_refine_ls_R_factor_all 0.1413
_refine_ls_R_factor_gt 0.0838
_refine_ls_shift/su_max 0.000
_refine_ls_shift/su_mean 0.000
_refine_ls_structure_factor_coef Fsqd
_refine_ls_weighting_details 'w=1/[\s^2^(Fo^2^)+(0.1359P)^2^+2.5462P] where P=(Fo^2^+2Fc^2^)/3'
_refine_ls_weighting_scheme calc
_refine_ls_wR_factor_gt 0.2772
_refine_ls_wR_factor_ref 0.3135
_reflns_Friedel_coverage 0.000
_reflns_number_gt 7103
_reflns_number_total 12873
_reflns_threshold_expression 'I > 2\s(I)'
_cod_data_source_file jo7b01377_si_002.cif
_cod_data_source_block 558
_cod_depositor_comments 'Adding full bibliography for 4032685.cif.'
_cod_original_cell_volume 2738.1(13)
_cod_database_code 4032685
_shelx_shelxl_version_number 2014/7
_shelx_space_group_comment
; 
The symmetry employed for this shelxl refinement is uniquely defined 
by the following loop, which should always be used as a source of 
symmetry information in preference to the above space-group names. 
They are only intended as comments. 
;
_shelx_estimated_absorpt_t_min 0.979
_shelx_estimated_absorpt_t_max 0.989

loop_
_space_group_symop_operation_xyz
'x, y, z'
'-x+1/2, y+1/2, -z+1/2'
'-x, -y, -z'
'x-1/2, -y-1/2, z-1/2'

loop_
_atom_site_label
_atom_site_type_symbol
_atom_site_fract_x
_atom_site_fract_y
_atom_site_fract_z
_atom_site_U_iso_or_equiv
_atom_site_adp_type
_atom_site_occupancy
_atom_site_site_symmetry_order
_atom_site_calc_flag
_atom_site_refinement_flags_posn
_atom_site_refinement_flags_adp
_atom_site_refinement_flags_occupancy
C1 C 0.8032(7) 0.1996(4) 0.9138(4) 0.062(2) Uani 1 1 d . . .
H1 H 0.8189 0.2533 0.9088 0.074 Uiso 1 1 calc R U .
C2 C 0.8753(8) 0.1556(5) 0.9799(5) 0.081(2) Uani 1 1 d . . .
H2 H 0.9392 0.1800 1.0197 0.098 Uiso 1 1 calc R U .
C3 C 0.8555(9) 0.0761(5) 0.9890(5) 0.079(3) Uani 1 1 d . . .
C4 C 0.7635(8) 0.0403(4) 0.9288(5) 0.067(2) Uani 1 1 d . . .
H4 H 0.7510 -0.0138 0.9334 0.080 Uiso 1 1 calc R U .
C5 C 0.6893(7) 0.0826(4) 0.8620(4) 0.0512(18) Uani 1 1 d . . .
H5 H 0.6273 0.0570 0.8216 0.061 Uiso 1 1 calc R U .
C6 C 0.7065(6) 0.1646(4) 0.8540(4) 0.0465(17) Uani 1 1 d . . .
C7 C 0.5615(7) 0.1740(3) 0.7079(4) 0.0458(17) Uani 1 1 d . . .
C8 C 0.6195(7) 0.1373(4) 0.6449(4) 0.0586(19) Uani 1 1 d . . .
H8 H 0.7050 0.1340 0.6556 0.070 Uiso 1 1 calc R U .
C9 C 0.5531(9) 0.1057(4) 0.5673(5) 0.073(2) Uani 1 1 d . . .
H9 H 0.5933 0.0801 0.5260 0.087 Uiso 1 1 calc R U .
C10 C 0.4287(9) 0.1114(4) 0.5494(5) 0.070(2) Uani 1 1 d . . .
C11 C 0.3671(8) 0.1470(4) 0.6072(6) 0.077(2) Uani 1 1 d . . .
H11 H 0.2819 0.1512 0.5935 0.092 Uiso 1 1 calc R U .
C12 C 0.4343(7) 0.1783(4) 0.6896(5) 0.066(2) Uani 1 1 d . . .
H12 H 0.3929 0.2018 0.7316 0.079 Uiso 1 1 calc R U .
C13 C 0.6135(6) 0.2915(3) 0.7994(4) 0.0455(17) Uani 1 1 d . . .
C14 C 0.6214(7) 0.3442(3) 0.7318(4) 0.055(2) Uani 1 1 d . . .
H14 H 0.6360 0.3255 0.6761 0.066 Uiso 1 1 calc R U .
C15 C 0.6087(7) 0.4238(4) 0.7431(4) 0.0548(19) Uani 1 1 d . . .
H15 H 0.6134 0.4575 0.6946 0.066 Uiso 1 1 calc R U .
C16 C 0.5890(6) 0.4556(3) 0.8257(4) 0.0403(15) Uani 1 1 d . . .
C17 C 0.5793(6) 0.4008(3) 0.8933(4) 0.0491(18) Uani 1 1 d . . .
H17 H 0.5644 0.4192 0.9492 0.059 Uiso 1 1 calc R U .
C18 C 0.5905(6) 0.3211(3) 0.8818(4) 0.0521(18) Uani 1 1 d . . .
H18 H 0.5826 0.2867 0.9291 0.062 Uiso 1 1 calc R U .
C19 C 0.5780(6) 0.5415(3) 0.8409(4) 0.0406(15) Uani 1 1 d . . .
C20 C 0.5434(6) 0.5942(3) 0.7699(4) 0.0485(17) Uani 1 1 d . . .
H20 H 0.5257 0.5753 0.7102 0.058 Uiso 1 1 calc R U .
C21 C 0.5344(6) 0.6741(3) 0.7853(4) 0.0517(18) Uani 1 1 d . . .
H21 H 0.5116 0.7078 0.7356 0.062 Uiso 1 1 calc R U .
C22 C 0.5582(6) 0.7056(3) 0.8721(4) 0.0449(16) Uani 1 1 d . . .
C23 C 0.5950(6) 0.6529(4) 0.9440(4) 0.0471(17) Uani 1 1 d . . .
H23 H 0.6129 0.6720 1.0035 0.057 Uiso 1 1 calc R U .
C24 C 0.6055(6) 0.5734(3) 0.9288(4) 0.0465(17) Uani 1 1 d . . .
H24 H 0.6315 0.5400 0.9782 0.056 Uiso 1 1 calc R U .
C25 C 0.4645(7) 0.8325(4) 0.8223(4) 0.0498(17) Uani 1 1 d . . .
C26 C 0.3402(8) 0.8243(5) 0.8139(5) 0.078(2) Uani 1 1 d . . .
H26 H 0.3089 0.7877 0.8501 0.094 Uiso 1 1 calc R U .
C27 C 0.2597(8) 0.8699(5) 0.7522(6) 0.093(3) Uani 1 1 d . . .
H27 H 0.1750 0.8632 0.7457 0.111 Uiso 1 1 calc R U .
C28 C 0.3072(10) 0.9241(5) 0.7019(5) 0.080(3) Uani 1 1 d . . .
C29 C 0.4310(9) 0.9347(5) 0.7097(5) 0.077(2) Uani 1 1 d . . .
H29 H 0.4617 0.9726 0.6747 0.092 Uiso 1 1 calc R U .
C30 C 0.5093(7) 0.8885(4) 0.7700(4) 0.061(2) Uani 1 1 d . . .
H30 H 0.5939 0.8952 0.7757 0.073 Uiso 1 1 calc R U .
C31 C 0.6113(6) 0.8256(4) 0.9661(4) 0.0458(16) Uani 1 1 d . . .
C32 C 0.5529(7) 0.8816(4) 1.0109(4) 0.0595(19) Uani 1 1 d . . .
H32 H 0.4702 0.8932 0.9901 0.071 Uiso 1 1 calc R U .
C33 C 0.6180(8) 0.9202(4) 1.0866(5) 0.071(2) Uani 1 1 d . . .
H33 H 0.5792 0.9585 1.1159 0.085 Uiso 1 1 calc R U .
C34 C 0.7383(9) 0.9025(5) 1.1186(5) 0.071(2) Uani 1 1 d . . .
C35 C 0.7965(7) 0.8477(4) 1.0759(4) 0.064(2) Uani 1 1 d . . .
H35 H 0.8789 0.8361 1.0979 0.076 Uiso 1 1 calc R U .
C36 C 0.7337(7) 0.8088(4) 0.9993(4) 0.0532(18) Uani 1 1 d . . .
H36 H 0.7741 0.7712 0.9701 0.064 Uiso 1 1 calc R U .
F1 F 0.9217(13) 0.0369(7) 1.0531(7) 0.082(5) Uani 0.324(6) 1 d . . P
F2 F 0.2314(6) 0.9706(4) 0.6450(4) 0.092(3) Uani 0.678(6) 1 d . . P
N1 N 0.6290(5) 0.2096(3) 0.7878(3) 0.0532(15) Uani 1 1 d . . .
N2 N 0.5466(5) 0.7865(3) 0.8873(3) 0.0550(15) Uani 1 1 d . . .
F1A F 0.3692(9) 0.0825(5) 0.4724(5) 0.135(4) Uani 0.676(6) 1 d . . P
F2A F 0.779(2) 0.9381(13) 1.1867(13) 0.164(9) Uani 0.322(6) 1 d . . P

loop_
_atom_site_aniso_label
_atom_site_aniso_U_11
_atom_site_aniso_U_22
_atom_site_aniso_U_33
_atom_site_aniso_U_23
_atom_site_aniso_U_13
_atom_site_aniso_U_12
C1 0.061(5) 0.058(5) 0.061(4) -0.008(4) -0.001(4) 0.013(4)
C2 0.062(6) 0.095(7) 0.074(5) -0.019(5) -0.021(4) 0.019(5)
C3 0.084(7) 0.075(6) 0.073(6) -0.006(5) 0.003(5) 0.033(6)
C4 0.086(7) 0.054(5) 0.062(5) 0.003(4) 0.015(4) 0.019(5)
C5 0.063(5) 0.041(4) 0.048(4) 0.000(3) 0.006(3) 0.008(4)
C6 0.049(5) 0.043(4) 0.045(4) -0.010(3) 0.005(3) 0.009(4)
C7 0.056(5) 0.030(3) 0.048(4) -0.003(3) 0.000(3) 0.001(3)
C8 0.060(5) 0.057(4) 0.058(4) -0.008(3) 0.008(4) 0.005(4)
C9 0.092(7) 0.064(5) 0.061(5) -0.012(4) 0.011(5) 0.001(5)
C10 0.078(7) 0.044(4) 0.075(5) -0.010(4) -0.023(5) 0.003(5)
C11 0.056(6) 0.054(5) 0.104(6) -0.011(4) -0.030(5) 0.005(4)
C12 0.050(5) 0.055(5) 0.087(5) -0.019(4) 0.002(4) 0.011(4)
C13 0.056(5) 0.034(4) 0.044(4) -0.005(3) 0.003(3) 0.003(3)
C14 0.092(6) 0.038(4) 0.037(4) -0.005(3) 0.018(4) -0.001(4)
C15 0.082(6) 0.043(4) 0.042(4) 0.002(3) 0.019(4) -0.007(4)
C16 0.044(4) 0.036(3) 0.042(3) -0.003(3) 0.007(3) -0.006(3)
C17 0.070(5) 0.043(4) 0.038(3) -0.002(3) 0.016(3) 0.000(4)
C18 0.074(5) 0.036(4) 0.047(4) 0.007(3) 0.014(3) 0.002(4)
C19 0.045(4) 0.034(3) 0.041(3) 0.003(3) 0.004(3) 0.001(3)
C20 0.060(5) 0.039(4) 0.039(3) -0.004(3) -0.009(3) -0.001(3)
C21 0.067(5) 0.040(4) 0.039(4) 0.004(3) -0.013(3) 0.000(4)
C22 0.049(5) 0.036(4) 0.047(4) -0.003(3) 0.003(3) 0.001(3)
C23 0.063(5) 0.043(4) 0.035(3) -0.001(3) 0.008(3) -0.003(4)
C24 0.068(5) 0.036(4) 0.036(3) -0.002(3) 0.009(3) -0.002(4)
C25 0.048(5) 0.037(4) 0.058(4) -0.007(3) -0.008(3) 0.002(4)
C26 0.052(6) 0.064(5) 0.110(6) 0.028(4) -0.007(5) -0.006(5)
C27 0.059(6) 0.082(6) 0.122(7) 0.023(5) -0.021(5) 0.004(5)
C28 0.095(8) 0.056(5) 0.070(5) -0.001(4) -0.032(5) 0.008(6)
C29 0.099(8) 0.064(5) 0.060(5) 0.005(4) -0.003(5) -0.017(6)
C30 0.062(5) 0.062(5) 0.053(4) 0.010(4) 0.001(4) -0.006(4)
C31 0.050(5) 0.040(4) 0.044(4) -0.004(3) -0.001(3) 0.001(4)
C32 0.052(5) 0.058(4) 0.066(4) -0.006(4) 0.005(4) 0.008(4)
C33 0.081(7) 0.068(5) 0.062(5) -0.024(4) 0.012(4) 0.008(5)
C34 0.074(7) 0.088(6) 0.044(4) -0.018(4) -0.009(4) -0.001(5)
C35 0.057(5) 0.070(5) 0.057(4) -0.008(4) -0.006(4) 0.007(4)
C36 0.056(5) 0.049(4) 0.051(4) -0.007(3) -0.001(3) 0.010(4)
F1 0.094(11) 0.083(9) 0.054(7) 0.004(6) -0.025(7) 0.051(9)
F2 0.094(6) 0.074(4) 0.082(4) 0.023(3) -0.050(4) 0.018(4)
N1 0.065(4) 0.035(3) 0.053(3) -0.008(2) -0.009(3) 0.008(3)
N2 0.060(4) 0.034(3) 0.059(3) -0.005(2) -0.020(3) 0.007(3)
F1A 0.142(8) 0.096(6) 0.132(6) -0.044(5) -0.067(5) 0.006(6)
F2A 0.17(2) 0.18(2) 0.132(16) -0.045(14) -0.013(14) 0.036(17)

loop_
_atom_type_symbol
_atom_type_description
_atom_type_scat_dispersion_real
_atom_type_scat_dispersion_imag
_atom_type_scat_source
C C 0.0033 0.0016 'International Tables Vol C Tables 4.2.6.8 and 6.1.1.4'
H H 0.0000 0.0000 'International Tables Vol C Tables 4.2.6.8 and 6.1.1.4'
N N 0.0061 0.0033 'International Tables Vol C Tables 4.2.6.8 and 6.1.1.4'
F F 0.0171 0.0103 'International Tables Vol C Tables 4.2.6.8 and 6.1.1.4'

loop_
_geom_angle_atom_site_label_1
_geom_angle_atom_site_label_2
_geom_angle_atom_site_label_3
_geom_angle
C2 C1 C6 120.3(7)
C1 C2 C3 121.5(8)
F1 C3 C4 121.0(10)
F1 C3 C2 120.1(10)
C4 C3 C2 118.9(8)
C3 C4 C5 121.2(7)
C4 C5 C6 120.3(7)
C1 C6 N1 120.9(6)
C1 C6 C5 117.8(6)
N1 C6 C5 121.3(6)
C8 C7 C12 118.2(6)
C8 C7 N1 121.6(7)
C12 C7 N1 120.1(6)
C9 C8 C7 120.7(8)
C10 C9 C8 120.6(7)
F1A C10 C11 120.1(10)
F1A C10 C9 118.2(9)
C11 C10 C9 121.7(7)
C10 C11 C12 118.7(8)
C7 C12 C11 120.2(7)
C14 C13 C18 117.6(5)
C14 C13 N1 121.9(5)
C18 C13 N1 120.5(5)
C13 C14 C15 122.2(5)
C14 C15 C16 121.6(5)
C17 C16 C15 115.4(5)
C17 C16 C19 121.7(5)
C15 C16 C19 123.0(5)
C18 C17 C16 123.1(5)
C17 C18 C13 120.1(5)
C20 C19 C24 116.7(5)
C20 C19 C16 122.4(5)
C24 C19 C16 120.9(5)
C21 C20 C19 121.6(5)
C22 C21 C20 121.9(5)
C21 C22 C23 116.8(5)
C21 C22 N2 121.6(5)
C23 C22 N2 121.6(5)
C24 C23 C22 121.5(5)
C23 C24 C19 121.5(5)
C26 C25 C30 118.7(7)
C26 C25 N2 120.7(6)
C30 C25 N2 120.5(7)
C25 C26 C27 121.1(8)
C28 C27 C26 118.4(9)
F2 C28 C27 119.4(10)
F2 C28 C29 118.6(9)
C27 C28 C29 122.0(8)
C28 C29 C30 118.9(8)
C29 C30 C25 120.9(8)
C36 C31 C32 118.8(6)
C36 C31 N2 120.6(6)
C32 C31 N2 120.5(6)
C33 C32 C31 119.7(7)
C34 C33 C32 120.6(7)
F2A C34 C35 127.6(14)
F2A C34 C33 112.0(13)
C35 C34 C33 120.4(7)
C34 C35 C36 120.1(7)
C31 C36 C35 120.3(6)
C6 N1 C13 121.3(5)
C6 N1 C7 121.1(5)
C13 N1 C7 117.6(5)
C22 N2 C31 122.9(5)
C22 N2 C25 119.3(5)
C31 N2 C25 117.8(5)

loop_
_geom_bond_atom_site_label_1
_geom_bond_atom_site_label_2
_geom_bond_distance
C1 C2 1.368(9)
C1 C6 1.392(9)
C2 C3 1.374(11)
C3 F1 1.275(12)
C3 C4 1.367(11)
C4 C5 1.369(9)
C5 C6 1.409(8)
C6 N1 1.405(7)
C7 C8 1.380(8)
C7 C12 1.384(9)
C7 N1 1.416(7)
C8 C9 1.358(9)
C9 C10 1.356(11)
C10 F1A 1.307(9)
C10 C11 1.335(11)
C11 C12 1.415(9)
C13 C14 1.360(7)
C13 C18 1.392(7)
C13 N1 1.410(7)
C14 C15 1.367(8)
C15 C16 1.396(7)
C16 C17 1.387(7)
C16 C19 1.481(8)
C17 C18 1.369(8)
C19 C20 1.383(7)
C19 C24 1.395(7)
C20 C21 1.378(8)
C21 C22 1.377(7)
C22 C23 1.395(8)
C22 N2 1.398(7)
C23 C24 1.373(8)
C25 C26 1.363(10)
C25 C30 1.377(9)
C25 N2 1.429(8)
C26 C27 1.388(10)
C27 C28 1.351(11)
C28 F2 1.333(9)
C28 C29 1.364(12)
C29 C30 1.370(10)
C31 C36 1.381(9)
C31 C32 1.384(8)
C31 N2 1.420(7)
C32 C33 1.384(9)
C33 C34 1.360(10)
C34 F2A 1.194(18)
C34 C35 1.353(10)
C35 C36 1.387(8)
